data_4100436
_journal_name_full 'Journal of the American Chemical Society'
_journal_year 2005
_chemical_formula_sum 'C98 H98 B2 Fe2 N O2 P6'
_chemical_formula_weight 1640.91
_space_group_IT_number 14
_symmetry_cell_setting monoclinic
_symmetry_space_group_name_Hall '-P 2yn'
_symmetry_space_group_name_H-M 'P 1 21/n 1'
_cell_angle_alpha 90.00
_cell_angle_beta 95.178(4)
_cell_angle_gamma 90.00
_cell_formula_units_Z 4
_cell_length_a 23.519(5)
_cell_length_b 13.524(3)
_cell_length_c 25.937(6)
_cell_measurement_temperature 96(2)
_cell_volume 8216(3)
_diffrn_ambient_temperature 96(2)
_exptl_crystal_density_diffrn 1.327
_cod_depositor_comments
;
The following automatic conversions were performed:
'_symmetry_cell_setting' value 'Monoclinic' changed to 'monoclinic'
according to '/home/saulius/struct/CIF-dictionaries/cif_core.dic'
dictionary named 'cif_core.dic' version 2.4.1 from 2010-06-29.

Automatic conversion script
Id: cif_fix_enum 1527 2010-12-29 10:47:43Z saulius 
;
_cod_original_sg_symbol_H-M 'P 21/n'
_cod_database_code 4100436

loop_
_symmetry_equiv_pos_as_xyz
'x, y, z'
'-x+1/2, y+1/2, -z+1/2'
'-x, -y, -z'
'x-1/2, -y-1/2, z-1/2'

loop_
_atom_site_label
_atom_site_type_symbol
_atom_site_fract_x
_atom_site_fract_y
_atom_site_fract_z
_atom_site_U_iso_or_equiv
_atom_site_adp_type
_atom_site_occupancy
_atom_site_symmetry_multiplicity
_atom_site_calc_flag
_atom_site_refinement_flags
_atom_site_disorder_assembly
_atom_site_disorder_group
Fe1 Fe 0.057943(14) 0.19875(2) 0.291351(13) 0.01269(9) Uani 1 1 d . . .
Fe2 Fe -0.056675(15) 0.19804(3) 0.216811(13) 0.01393(9) Uani 1 1 d . . .
N1 N -0.00749(9) 0.22927(14) 0.26438(8) 0.0182(5) Uani 1 1 d . . .
P1 P 0.10538(3) 0.33119(4) 0.32549(2) 0.01307(15) Uani 1 1 d . . .
P2 P 0.14276(3) 0.14672(4) 0.25911(2) 0.01310(15) Uani 1 1 d . . .
P3 P 0.07712(3) 0.11925(5) 0.36992(3) 0.01438(15) Uani 1 1 d . . .
P4 P -0.14071(3) 0.18545(5) 0.24739(2) 0.01423(15) Uani 1 1 d . . .
P5 P -0.08204(3) 0.08678(5) 0.14913(3) 0.01579(15) Uani 1 1 d . . .
P6 P -0.08916(3) 0.32964(4) 0.17165(3) 0.01460(15) Uani 1 1 d . . .
B1 B 0.19499(12) 0.1877(2) 0.36423(11) 0.0137(6) Uani 1 1 d . . .
B2 B -0.18846(12) 0.2048(2) 0.13697(11) 0.0148(6) Uani 1 1 d . . .
O1 O 0.68456(12) 0.10082(18) 0.43029(11) 0.0770(9) Uani 1 1 d . . .
O2 O 0.80066(13) 0.9157(2) 1.01773(12) 0.1015(11) Uani 1 1 d . . .
C1 C 0.67960(15) 0.0478(2) 0.47665(14) 0.0566(10) Uani 1 1 d . . .
H1A H 0.6645 -0.0194 0.4689 0.068 Uiso 1 1 calc R . .
H1B H 0.6534 0.0823 0.4984 0.068 Uiso 1 1 calc R . .
C2 C 0.73884(14) 0.0420(2) 0.50432(12) 0.0431(9) Uani 1 1 d . . .
H2A H 0.7476 -0.0262 0.5165 0.052 Uiso 1 1 calc R . .
H2B H 0.7426 0.0873 0.5344 0.052 Uiso 1 1 calc R . .
C3 C 0.77866(16) 0.0734(3) 0.46343(15) 0.0613(11) Uani 1 1 d . . .
H3A H 0.7948 0.1400 0.4710 0.074 Uiso 1 1 calc R . .
H3B H 0.8103 0.0257 0.4615 0.074 Uiso 1 1 calc R . .
C4 C 0.74053(19) 0.0735(3) 0.41535(17) 0.0727(12) Uani 1 1 d . . .
H4A H 0.7537 0.1219 0.3904 0.087 Uiso 1 1 calc R . .
H4B H 0.7393 0.0071 0.3992 0.087 Uiso 1 1 calc R . .
C5 C 0.79046(18) 0.8233(3) 0.99466(18) 0.0872(15) Uani 1 1 d . . .
H5A H 0.7893 0.7716 1.0216 0.105 Uiso 1 1 calc R . .
H5B H 0.8213 0.8067 0.9725 0.105 Uiso 1 1 calc R . .
C6 C 0.73423(19) 0.8285(3) 0.96263(18) 0.0897(15) Uani 1 1 d . . .
H6A H 0.7334 0.7841 0.9322 0.108 Uiso 1 1 calc R . .
H6B H 0.7021 0.8118 0.9833 0.108 Uiso 1 1 calc R . .
C7 C 0.7329(2) 0.9318(3) 0.94739(19) 0.1048(18) Uani 1 1 d . . .
H7A H 0.6936 0.9581 0.9468 0.126 Uiso 1 1 calc R . .
H7B H 0.7461 0.9393 0.9124 0.126 Uiso 1 1 calc R . .
C8 C 0.77142(19) 0.9855(3) 0.98613(14) 0.0681(12) Uani 1 1 d . . .
H8A H 0.7987 1.0265 0.9685 0.082 Uiso 1 1 calc R . .
H8B H 0.7490 1.0296 1.0071 0.082 Uiso 1 1 calc R . .
C9 C 0.25718(10) 0.18540(16) 0.39810(9) 0.0123(5) Uani 1 1 d . . .
C10 C 0.30243(10) 0.12439(17) 0.38669(10) 0.0167(6) Uani 1 1 d . . .
H10 H 0.2975 0.0831 0.3570 0.020 Uiso 1 1 calc R . .
C11 C 0.35414(11) 0.12169(17) 0.41690(10) 0.0185(6) Uani 1 1 d . . .
H11 H 0.3837 0.0793 0.4075 0.022 Uiso 1 1 calc R . .
C12 C 0.36296(11) 0.17988(18) 0.46028(10) 0.0199(6) Uani 1 1 d . . .
H12 H 0.3983 0.1780 0.4811 0.024 Uiso 1 1 calc R . .
C13 C 0.31916(11) 0.24161(18) 0.47324(10) 0.0188(6) Uani 1 1 d . . .
H13 H 0.3244 0.2826 0.5030 0.023 Uiso 1 1 calc R . .
C14 C 0.26801(10) 0.24294(17) 0.44248(9) 0.0162(6) Uani 1 1 d . . .
H14 H 0.2386 0.2854 0.4521 0.019 Uiso 1 1 calc R . .
C15 C 0.17857(9) 0.30484(17) 0.35028(9) 0.0145(5) Uani 1 1 d . . .
H15A H 0.2040 0.3282 0.3244 0.017 Uiso 1 1 calc R . .
H15B H 0.1874 0.3446 0.3821 0.017 Uiso 1 1 calc R . .
C16 C 0.19550(10) 0.11772(16) 0.31181(9) 0.0138(6) Uani 1 1 d . . .
H16A H 0.1901 0.0481 0.3220 0.017 Uiso 1 1 calc R . .
H16B H 0.2338 0.1227 0.2989 0.017 Uiso 1 1 calc R . .
C17 C 0.14774(10) 0.14394(17) 0.40176(9) 0.0148(6) Uani 1 1 d . . .
H17A H 0.1438 0.1919 0.4301 0.018 Uiso 1 1 calc R . .
H17B H 0.1629 0.0818 0.4178 0.018 Uiso 1 1 calc R . .
C18 C 0.07377(10) 0.40039(16) 0.37690(10) 0.0149(6) Uani 1 1 d . . .
C19 C 0.02631(11) 0.45917(18) 0.36269(10) 0.0202(6) Uani 1 1 d . . .
H19 H 0.0079 0.4539 0.3287 0.024 Uiso 1 1 calc R . .
C20 C 0.00563(11) 0.52479(18) 0.39702(11) 0.0242(7) Uani 1 1 d . . .
H20 H -0.0265 0.5649 0.3864 0.029 Uiso 1 1 calc R . .
C21 C 0.03122(12) 0.53262(18) 0.44662(11) 0.0260(7) Uani 1 1 d . . .
H21 H 0.0179 0.5797 0.4699 0.031 Uiso 1 1 calc R . .
C22 C 0.07624(12) 0.47167(19) 0.46222(10) 0.0295(7) Uani 1 1 d . . .
H22 H 0.0930 0.4748 0.4969 0.035 Uiso 1 1 calc R . .
C23 C 0.09729(11) 0.40583(18) 0.42794(10) 0.0219(6) Uani 1 1 d . . .
H23 H 0.1282 0.3638 0.4394 0.026 Uiso 1 1 calc R . .
C24 C 0.11089(10) 0.43578(17) 0.28112(9) 0.0138(6) Uani 1 1 d . . .
C25 C 0.08245(10) 0.43529(18) 0.23254(9) 0.0170(6) Uani 1 1 d . . .
H25 H 0.0616 0.3783 0.2207 0.020 Uiso 1 1 calc R . .
C26 C 0.08397(11) 0.51725(18) 0.20073(10) 0.0235(6) Uani 1 1 d . . .
H26 H 0.0642 0.5163 0.1671 0.028 Uiso 1 1 calc R . .
C27 C 0.11439(11) 0.60070(18) 0.21784(10) 0.0229(6) Uani 1 1 d . . .
H27 H 0.1149 0.6575 0.1964 0.027 Uiso 1 1 calc R . .
C28 C 0.14385(11) 0.60046(19) 0.26637(10) 0.0256(7) Uani 1 1 d . . .
H28 H 0.1654 0.6569 0.2781 0.031 Uiso 1 1 calc R . .
C29 C 0.14217(11) 0.51890(18) 0.29781(10) 0.0219(6) Uani 1 1 d . . .
H29 H 0.1625 0.5193 0.3312 0.026 Uiso 1 1 calc R . .
C30 C 0.17803(10) 0.23521(16) 0.21924(9) 0.0128(5) Uani 1 1 d . . .
C31 C 0.23147(10) 0.27498(16) 0.23424(10) 0.0159(6) Uani 1 1 d . . .
H31 H 0.2507 0.2565 0.2666 0.019 Uiso 1 1 calc R . .
C32 C 0.25704(11) 0.34114(17) 0.20276(10) 0.0199(6) Uani 1 1 d . . .
H32 H 0.2933 0.3686 0.2137 0.024 Uiso 1 1 calc R . .
C33 C 0.22974(11) 0.36696(19) 0.15558(11) 0.0259(7) Uani 1 1 d . . .
H33 H 0.2472 0.4124 0.1339 0.031 Uiso 1 1 calc R . .
C34 C 0.17698(11) 0.32689(19) 0.13951(10) 0.0264(7) Uani 1 1 d . . .
H34 H 0.1586 0.3441 0.1066 0.032 Uiso 1 1 calc R . .
C35 C 0.15103(11) 0.26234(18) 0.17095(10) 0.0209(6) Uani 1 1 d . . .
H35 H 0.1145 0.2359 0.1599 0.025 Uiso 1 1 calc R . .
C36 C 0.14125(10) 0.03651(17) 0.21850(9) 0.0134(6) Uani 1 1 d . . .
C37 C 0.18214(10) 0.01954(18) 0.18400(10) 0.0199(6) Uani 1 1 d . . .
H37 H 0.2108 0.0678 0.1802 0.024 Uiso 1 1 calc R . .
C38 C 0.18176(11) -0.06650(18) 0.15514(10) 0.0229(6) Uani 1 1 d . . .
H38 H 0.2095 -0.0764 0.1312 0.027 Uiso 1 1 calc R . .
C39 C 0.14091(11) -0.13804(19) 0.16113(10) 0.0242(7) Uani 1 1 d . . .
H39 H 0.1405 -0.1971 0.1413 0.029 Uiso 1 1 calc R . .
C40 C 0.10095(12) -0.12377(18) 0.19569(11) 0.0259(7) Uani 1 1 d . . .
H40 H 0.0732 -0.1733 0.2001 0.031 Uiso 1 1 calc R . .
C41 C 0.10099(11) -0.03658(17) 0.22445(9) 0.0178(6) Uani 1 1 d . . .
H41 H 0.0732 -0.0272 0.2484 0.021 Uiso 1 1 calc R . .
C42 C 0.07060(10) -0.01554(17) 0.36375(9) 0.0141(6) Uani 1 1 d . . .
C43 C 0.11605(11) -0.08083(18) 0.37186(10) 0.0216(6) Uani 1 1 d . . .
H43 H 0.1532 -0.0564 0.3822 0.026 Uiso 1 1 calc R . .
C44 C 0.10745(12) -0.18174(19) 0.36494(11) 0.0286(7) Uani 1 1 d . . .
H44 H 0.1391 -0.2255 0.3696 0.034 Uiso 1 1 calc R . .
C45 C 0.05416(12) -0.21905(18) 0.35160(10) 0.0271(7) Uani 1 1 d . . .
H45 H 0.0488 -0.2883 0.3473 0.033 Uiso 1 1 calc R . .
C46 C 0.00815(12) -0.15530(19) 0.34444(10) 0.0258(7) Uani 1 1 d . . .
H46 H -0.0292 -0.1808 0.3361 0.031 Uiso 1 1 calc R . .
C47 C 0.01656(11) -0.05403(18) 0.34945(9) 0.0196(6) Uani 1 1 d . . .
H47 H -0.0150 -0.0104 0.3431 0.023 Uiso 1 1 calc R . .
C48 C 0.02907(10) 0.14393(17) 0.41974(10) 0.0152(6) Uani 1 1 d . . .
C49 C -0.01883(11) 0.20239(19) 0.41043(10) 0.0250(6) Uani 1 1 d . . .
H49 H -0.0282 0.2292 0.3769 0.030 Uiso 1 1 calc R . .
C50 C -0.05337(13) 0.2222(2) 0.44971(12) 0.0379(8) Uani 1 1 d . . .
H50 H -0.0865 0.2620 0.4427 0.045 Uiso 1 1 calc R . .
C51 C -0.04044(12) 0.1852(2) 0.49874(11) 0.0327(7) Uani 1 1 d . . .
H51 H -0.0641 0.1996 0.5256 0.039 Uiso 1 1 calc R . .
C52 C 0.00747(12) 0.1266(2) 0.50847(11) 0.0288(7) Uani 1 1 d . . .
H52 H 0.0170 0.1009 0.5422 0.035 Uiso 1 1 calc R . .
C53 C 0.04145(11) 0.10549(18) 0.46928(10) 0.0220(6) Uani 1 1 d . . .
H53 H 0.0738 0.0640 0.4762 0.026 Uiso 1 1 calc R . .
C54 C -0.25092(10) 0.21056(17) 0.10426(9) 0.0137(5) Uani 1 1 d . . .
C55 C -0.29268(11) 0.13867(18) 0.11103(10) 0.0198(6) Uani 1 1 d . . .
H55 H -0.2830 0.0849 0.1337 0.024 Uiso 1 1 calc R . .
C56 C -0.34709(11) 0.14246(18) 0.08620(10) 0.0221(6) Uani 1 1 d . . .
H56 H -0.3736 0.0915 0.0918 0.026 Uiso 1 1 calc R . .
C57 C -0.36315(11) 0.21928(18) 0.05349(10) 0.0225(6) Uani 1 1 d . . .
H57 H -0.4009 0.2228 0.0371 0.027 Uiso 1 1 calc R . .
C58 C -0.32352(11) 0.29131(18) 0.04484(9) 0.0209(6) Uani 1 1 d . . .
H58 H -0.3337 0.3445 0.0219 0.025 Uiso 1 1 calc R . .
C59 C -0.26862(10) 0.28601(18) 0.06979(9) 0.0175(6) Uani 1 1 d . . .
H59 H -0.2420 0.3361 0.0630 0.021 Uiso 1 1 calc R . .
C60 C -0.20100(9) 0.20013(18) 0.19872(9) 0.0155(5) Uani 1 1 d . . .
H60A H -0.2277 0.1446 0.2028 0.019 Uiso 1 1 calc R . .
H60B H -0.2212 0.2617 0.2068 0.019 Uiso 1 1 calc R . .
C61 C -0.15565(10) 0.10324(17) 0.12046(9) 0.0157(6) Uani 1 1 d . . .
H61A H -0.1554 0.1025 0.0823 0.019 Uiso 1 1 calc R . .
H61B H -0.1784 0.0456 0.1302 0.019 Uiso 1 1 calc R . .
C62 C -0.14958(10) 0.30244(17) 0.12520(9) 0.0167(6) Uani 1 1 d . . .
H62A H -0.1750 0.3610 0.1229 0.020 Uiso 1 1 calc R . .
H62B H -0.1351 0.2935 0.0908 0.020 Uiso 1 1 calc R . .
C63 C -0.14841(10) 0.06418(17) 0.27781(10) 0.0151(6) Uani 1 1 d . . .
C64 C -0.12985(10) 0.05086(18) 0.32966(10) 0.0188(6) Uani 1 1 d . . .
H64 H -0.1136 0.1049 0.3492 0.023 Uiso 1 1 calc R . .
C65 C -0.13466(11) -0.03996(19) 0.35322(10) 0.0234(6) Uani 1 1 d . . .
H65 H -0.1222 -0.0476 0.3889 0.028 Uiso 1 1 calc R . .
C66 C -0.15752(11) -0.11995(19) 0.32509(10) 0.0215(6) Uani 1 1 d . . .
H66 H -0.1609 -0.1824 0.3413 0.026 Uiso 1 1 calc R . .
C67 C -0.17524(11) -0.10782(18) 0.27345(11) 0.0244(7) Uani 1 1 d . . .
H67 H -0.1905 -0.1626 0.2538 0.029 Uiso 1 1 calc R . .
C68 C -0.17108(10) -0.01651(17) 0.24974(10) 0.0188(6) Uani 1 1 d . . .
H68 H -0.1838 -0.0090 0.2141 0.023 Uiso 1 1 calc R . .
C69 C -0.15753(10) 0.26601(17) 0.30049(9) 0.0146(6) Uani 1 1 d . . .
C70 C -0.11701(11) 0.32848(17) 0.32556(9) 0.0182(6) Uani 1 1 d . . .
H70 H -0.0796 0.3314 0.3146 0.022 Uiso 1 1 calc R . .
C71 C -0.13114(12) 0.38645(18) 0.36650(10) 0.0246(7) Uani 1 1 d . . .
H71 H -0.1032 0.4289 0.3835 0.030 Uiso 1 1 calc R . .
C72 C -0.18520(12) 0.38316(19) 0.38284(10) 0.0277(7) Uani 1 1 d . . .
H72 H -0.1944 0.4225 0.4113 0.033 Uiso 1 1 calc R . .
C73 C -0.22627(12) 0.32214(18) 0.35756(10) 0.0251(7) Uani 1 1 d . . .
H73 H -0.2639 0.3209 0.3682 0.030 Uiso 1 1 calc R . .
C74 C -0.21238(11) 0.26334(17) 0.31699(10) 0.0199(6) Uani 1 1 d . . .
H74 H -0.2404 0.2208 0.3002 0.024 Uiso 1 1 calc R . .
C75 C -0.07574(10) -0.04698(17) 0.15991(10) 0.0157(6) Uani 1 1 d . . .
C76 C -0.09868(12) -0.11047(19) 0.12135(10) 0.0267(7) Uani 1 1 d . . .
H76 H -0.1172 -0.0840 0.0903 0.032 Uiso 1 1 calc R . .
C77 C -0.09479(12) -0.21224(19) 0.12784(11) 0.0322(7) Uani 1 1 d . . .
H77 H -0.1110 -0.2552 0.1015 0.039 Uiso 1 1 calc R . .
C78 C -0.06738(12) -0.25066(19) 0.17256(11) 0.0297(7) Uani 1 1 d . . .
H78 H -0.0639 -0.3202 0.1768 0.036 Uiso 1 1 calc R . .
C79 C -0.04505(11) -0.18818(19) 0.21119(11) 0.0283(7) Uani 1 1 d . . .
H79 H -0.0266 -0.2150 0.2422 0.034 Uiso 1 1 calc R . .
C80 C -0.04936(10) -0.08607(18) 0.20520(10) 0.0203(6) Uani 1 1 d . . .
H80 H -0.0342 -0.0434 0.2321 0.024 Uiso 1 1 calc R . .
C81 C -0.03479(11) 0.09955(17) 0.09708(9) 0.0160(6) Uani 1 1 d . . .
C82 C -0.05143(11) 0.13376(18) 0.04771(10) 0.0226(6) Uani 1 1 d . . .
H82 H -0.0901 0.1522 0.0392 0.027 Uiso 1 1 calc R . .
C83 C -0.01324(12) 0.14186(19) 0.01048(10) 0.0253(7) Uani 1 1 d . . .
H83 H -0.0258 0.1654 -0.0231 0.030 Uiso 1 1 calc R . .
C84 C 0.04288(12) 0.11588(19) 0.02204(11) 0.0291(7) Uani 1 1 d . . .
H84 H 0.0692 0.1212 -0.0035 0.035 Uiso 1 1 calc R . .
C85 C 0.06093(12) 0.08175(19) 0.07127(11) 0.0285(7) Uani 1 1 d . . .
H85 H 0.0998 0.0642 0.0796 0.034 Uiso 1 1 calc R . .
C86 C 0.02244(11) 0.07326(18) 0.10810(10) 0.0225(6) Uani 1 1 d . . .
H86 H 0.0351 0.0491 0.1416 0.027 Uiso 1 1 calc R . .
C87 C -0.03979(10) 0.39019(17) 0.13136(9) 0.0162(6) Uani 1 1 d . . .
C88 C -0.05200(11) 0.48519(18) 0.11151(10) 0.0209(6) Uani 1 1 d . . .
H88 H -0.0832 0.5215 0.1227 0.025 Uiso 1 1 calc R . .
C89 C -0.01878(12) 0.5258(2) 0.07591(10) 0.0269(7) Uani 1 1 d . . .
H89 H -0.0265 0.5907 0.0632 0.032 Uiso 1 1 calc R . .
C90 C 0.02579(12) 0.4723(2) 0.05851(10) 0.0295(7) Uani 1 1 d . . .
H90 H 0.0482 0.5002 0.0335 0.035 Uiso 1 1 calc R . .
C91 C 0.03766(11) 0.3791(2) 0.07715(10) 0.0277(7) Uani 1 1 d . . .
H91 H 0.0681 0.3422 0.0648 0.033 Uiso 1 1 calc R . .
C92 C 0.00556(11) 0.33847(18) 0.11384(10) 0.0202(6) Uani 1 1 d . . .
H92 H 0.0147 0.2744 0.1272 0.024 Uiso 1 1 calc R . .
C93 C -0.11060(11) 0.43392(17) 0.21025(9) 0.0161(6) Uani 1 1 d . . .
C94 C -0.16672(11) 0.46241(18) 0.21276(10) 0.0209(6) Uani 1 1 d . . .
H94 H -0.1965 0.4271 0.1936 0.025 Uiso 1 1 calc R . .
C95 C -0.17989(12) 0.54170(19) 0.24289(11) 0.0270(7) Uani 1 1 d . . .
H95 H -0.2187 0.5597 0.2447 0.032 Uiso 1 1 calc R . .
C96 C -0.13756(12) 0.59525(18) 0.27046(10) 0.0257(7) Uani 1 1 d . . .
H96 H -0.1470 0.6504 0.2907 0.031 Uiso 1 1 calc R . .
C97 C -0.08124(12) 0.56783(18) 0.26835(10) 0.0227(6) Uani 1 1 d . . .
H97 H -0.0517 0.6042 0.2872 0.027 Uiso 1 1 calc R . .
C98 C -0.06800(11) 0.48758(17) 0.23891(9) 0.0177(6) Uani 1 1 d . . .
H98 H -0.0292 0.4685 0.2381 0.021 Uiso 1 1 calc R . .

loop_
_atom_site_aniso_label
_atom_site_aniso_U_11
_atom_site_aniso_U_22
_atom_site_aniso_U_33
_atom_site_aniso_U_23
_atom_site_aniso_U_13
_atom_site_aniso_U_12
Fe1 0.01142(19) 0.01213(18) 0.0145(2) 0.00014(16) 0.00126(15) -0.00053(16)
Fe2 0.01216(19) 0.01297(18) 0.0166(2) -0.00004(16) 0.00108(16) 0.00014(16)
N1 0.0213(13) 0.0132(11) 0.0210(13) -0.0007(9) 0.0071(10) 0.0008(9)
P1 0.0126(4) 0.0128(3) 0.0139(4) 0.0002(3) 0.0013(3) 0.0001(3)
P2 0.0126(4) 0.0130(3) 0.0138(4) -0.0008(3) 0.0015(3) -0.0006(3)
P3 0.0126(4) 0.0147(3) 0.0159(4) 0.0000(3) 0.0018(3) -0.0015(3)
P4 0.0136(3) 0.0135(3) 0.0156(4) 0.0011(3) 0.0013(3) -0.0005(3)
P5 0.0148(4) 0.0153(3) 0.0172(4) 0.0003(3) 0.0010(3) 0.0015(3)
P6 0.0137(4) 0.0134(3) 0.0168(4) 0.0001(3) 0.0018(3) -0.0011(3)
B1 0.0129(15) 0.0146(15) 0.0133(15) -0.0013(12) -0.0001(12) 0.0009(12)
B2 0.0132(15) 0.0145(15) 0.0170(16) 0.0012(13) 0.0028(13) -0.0010(13)
O1 0.084(2) 0.0580(18) 0.081(2) 0.0311(15) -0.0333(18) -0.0098(15)
O2 0.130(3) 0.0554(19) 0.108(3) 0.0008(18) -0.050(2) -0.0049(18)
C1 0.065(3) 0.047(2) 0.056(3) 0.015(2) -0.002(2) 0.0075(19)
C2 0.056(2) 0.041(2) 0.033(2) 0.0066(16) 0.0040(18) 0.0131(17)
C3 0.059(3) 0.045(2) 0.082(3) -0.008(2) 0.017(2) 0.0049(19)
C4 0.079(3) 0.056(3) 0.086(4) 0.012(2) 0.019(3) -0.017(2)
C5 0.080(3) 0.044(3) 0.133(4) -0.018(3) -0.017(3) -0.006(2)
C6 0.096(4) 0.052(3) 0.111(4) 0.000(3) -0.047(3) -0.010(2)
C7 0.094(4) 0.110(4) 0.101(4) 0.044(3) -0.042(3) -0.013(3)
C8 0.112(4) 0.044(2) 0.047(3) 0.014(2) -0.002(2) -0.004(2)
C9 0.0150(14) 0.0112(13) 0.0114(13) 0.0042(10) 0.0047(10) -0.0038(10)
C10 0.0191(15) 0.0127(13) 0.0179(15) 0.0000(11) -0.0006(12) 0.0009(11)
C11 0.0165(15) 0.0174(14) 0.0217(15) 0.0002(12) 0.0021(12) 0.0075(11)
C12 0.0128(14) 0.0239(15) 0.0221(15) 0.0044(12) -0.0042(12) 0.0001(11)
C13 0.0211(15) 0.0207(14) 0.0142(14) -0.0016(11) -0.0011(12) -0.0042(12)
C14 0.0149(14) 0.0174(14) 0.0167(14) 0.0012(11) 0.0035(11) 0.0019(11)
C15 0.0092(13) 0.0179(13) 0.0163(14) -0.0033(11) 0.0012(10) -0.0023(11)
C16 0.0126(14) 0.0131(13) 0.0158(14) 0.0025(11) 0.0021(11) -0.0003(10)
C17 0.0131(14) 0.0150(13) 0.0157(14) -0.0007(11) -0.0014(11) -0.0006(11)
C18 0.0146(14) 0.0104(13) 0.0205(15) 0.0007(11) 0.0062(12) -0.0032(11)
C19 0.0175(15) 0.0227(15) 0.0205(16) 0.0019(12) 0.0019(12) -0.0010(12)
C20 0.0216(16) 0.0198(15) 0.0325(18) 0.0022(13) 0.0092(14) 0.0040(12)
C21 0.0350(18) 0.0191(15) 0.0263(17) 0.0005(13) 0.0158(14) 0.0062(13)
C22 0.0370(19) 0.0351(17) 0.0163(16) -0.0034(13) 0.0013(14) 0.0069(14)
C23 0.0247(16) 0.0228(15) 0.0184(15) 0.0014(12) 0.0035(13) 0.0066(12)
C24 0.0133(14) 0.0132(13) 0.0159(14) -0.0004(11) 0.0066(11) 0.0016(11)
C25 0.0177(15) 0.0155(14) 0.0185(15) -0.0006(11) 0.0045(12) -0.0026(11)
C26 0.0257(17) 0.0256(16) 0.0190(16) 0.0027(12) 0.0008(13) -0.0023(13)
C27 0.0263(17) 0.0157(14) 0.0281(17) 0.0054(12) 0.0103(13) 0.0011(12)
C28 0.0301(17) 0.0176(15) 0.0296(18) -0.0037(13) 0.0060(14) -0.0094(12)
C29 0.0240(16) 0.0200(15) 0.0212(16) 0.0029(12) -0.0013(12) -0.0084(12)
C30 0.0126(14) 0.0112(12) 0.0152(14) -0.0008(10) 0.0040(11) 0.0027(10)
C31 0.0151(14) 0.0152(14) 0.0174(14) -0.0004(11) 0.0024(11) 0.0006(11)
C32 0.0167(15) 0.0171(14) 0.0267(16) -0.0022(12) 0.0059(12) -0.0029(11)
C33 0.0233(17) 0.0218(15) 0.0343(18) 0.0099(13) 0.0125(14) 0.0011(12)
C34 0.0215(16) 0.0365(18) 0.0207(16) 0.0116(13) -0.0001(13) 0.0019(13)
C35 0.0140(15) 0.0239(15) 0.0243(16) 0.0032(12) -0.0001(12) 0.0001(12)
C36 0.0146(14) 0.0142(13) 0.0108(14) 0.0011(11) -0.0016(11) 0.0042(11)
C37 0.0162(15) 0.0186(14) 0.0248(16) -0.0036(12) 0.0015(12) -0.0015(11)
C38 0.0247(16) 0.0220(15) 0.0225(16) -0.0041(12) 0.0053(13) 0.0079(12)
C39 0.0318(18) 0.0173(15) 0.0223(16) -0.0076(12) -0.0044(13) 0.0060(13)
C40 0.0264(17) 0.0158(14) 0.0356(18) -0.0033(13) 0.0039(14) -0.0030(12)
C41 0.0182(15) 0.0183(14) 0.0174(15) -0.0008(11) 0.0036(12) 0.0034(11)
C42 0.0165(15) 0.0157(13) 0.0103(14) -0.0003(10) 0.0030(11) -0.0002(11)
C43 0.0174(15) 0.0204(15) 0.0277(17) 0.0032(12) 0.0057(12) -0.0011(12)
C44 0.0334(18) 0.0175(15) 0.0363(18) 0.0054(13) 0.0112(14) 0.0082(13)
C45 0.0416(19) 0.0110(14) 0.0300(17) -0.0018(12) 0.0106(15) -0.0036(13)
C46 0.0281(17) 0.0262(16) 0.0236(16) -0.0041(13) 0.0049(13) -0.0114(13)
C47 0.0181(15) 0.0201(14) 0.0208(15) 0.0003(12) 0.0035(12) -0.0017(12)
C48 0.0151(14) 0.0135(13) 0.0174(15) -0.0037(11) 0.0033(11) -0.0069(11)
C49 0.0257(16) 0.0282(15) 0.0216(16) 0.0039(13) 0.0060(13) 0.0027(13)
C50 0.0366(19) 0.0386(19) 0.042(2) 0.0075(16) 0.0208(16) 0.0173(15)
C51 0.0389(19) 0.0322(18) 0.0301(18) -0.0057(15) 0.0196(15) 0.0002(15)
C52 0.0350(19) 0.0337(17) 0.0187(16) 0.0008(13) 0.0073(14) -0.0087(14)
C53 0.0207(16) 0.0263(16) 0.0191(15) 0.0016(12) 0.0016(12) -0.0008(12)
C54 0.0145(14) 0.0135(13) 0.0137(14) -0.0029(11) 0.0050(11) 0.0012(11)
C55 0.0181(15) 0.0180(14) 0.0230(16) 0.0016(12) 0.0004(12) -0.0005(12)
C56 0.0165(15) 0.0208(15) 0.0283(17) 0.0000(13) -0.0012(13) -0.0070(12)
C57 0.0151(15) 0.0266(16) 0.0244(16) -0.0033(12) -0.0055(12) 0.0031(12)
C58 0.0263(16) 0.0197(14) 0.0166(15) 0.0005(12) 0.0006(12) 0.0031(12)
C59 0.0166(15) 0.0202(14) 0.0157(14) -0.0008(11) 0.0011(11) -0.0057(11)
C60 0.0098(13) 0.0141(13) 0.0224(15) 0.0023(11) 0.0003(11) -0.0005(11)
C61 0.0131(14) 0.0200(14) 0.0140(14) 0.0007(11) 0.0007(11) -0.0020(11)
C62 0.0145(14) 0.0176(13) 0.0178(14) -0.0002(12) -0.0002(11) 0.0022(11)
C63 0.0091(13) 0.0185(14) 0.0186(15) 0.0003(11) 0.0057(11) 0.0015(11)
C64 0.0183(15) 0.0184(14) 0.0195(16) 0.0003(12) 0.0004(12) -0.0015(11)
C65 0.0234(16) 0.0263(16) 0.0206(16) 0.0042(13) 0.0024(13) 0.0027(12)
C66 0.0199(15) 0.0180(14) 0.0277(17) 0.0054(12) 0.0087(13) -0.0013(12)
C67 0.0237(16) 0.0176(15) 0.0326(18) -0.0020(13) 0.0069(13) -0.0062(12)
C68 0.0194(15) 0.0190(14) 0.0183(15) 0.0014(12) 0.0032(12) -0.0033(11)
C69 0.0182(15) 0.0135(13) 0.0122(14) 0.0051(11) 0.0014(11) 0.0008(11)
C70 0.0207(15) 0.0153(14) 0.0190(15) 0.0023(11) 0.0034(12) 0.0009(11)
C71 0.0328(18) 0.0166(14) 0.0242(16) -0.0011(12) 0.0014(14) -0.0052(12)
C72 0.041(2) 0.0201(15) 0.0222(16) -0.0028(12) 0.0073(14) 0.0039(14)
C73 0.0240(16) 0.0239(16) 0.0285(17) 0.0023(13) 0.0086(13) 0.0052(13)
C74 0.0204(15) 0.0178(14) 0.0220(15) 0.0025(12) 0.0037(12) 0.0009(11)
C75 0.0151(14) 0.0152(13) 0.0175(15) -0.0010(11) 0.0054(11) 0.0016(11)
C76 0.0360(18) 0.0238(16) 0.0193(16) -0.0016(13) -0.0030(13) 0.0058(13)
C77 0.047(2) 0.0183(16) 0.0308(18) -0.0049(13) -0.0021(15) 0.0005(14)
C78 0.042(2) 0.0153(15) 0.0322(18) 0.0023(13) 0.0053(15) 0.0040(13)
C79 0.0377(18) 0.0225(15) 0.0244(16) 0.0078(13) 0.0008(14) 0.0037(13)
C80 0.0184(15) 0.0181(14) 0.0239(16) -0.0004(12) -0.0009(12) 0.0021(11)
C81 0.0185(15) 0.0146(13) 0.0153(14) -0.0028(11) 0.0037(12) 0.0001(11)
C82 0.0195(16) 0.0255(15) 0.0227(16) 0.0005(13) 0.0020(13) 0.0034(12)
C83 0.0285(18) 0.0284(16) 0.0191(16) 0.0018(13) 0.0024(13) -0.0010(13)
C84 0.0287(18) 0.0315(17) 0.0294(18) -0.0003(14) 0.0155(14) -0.0028(14)
C85 0.0193(16) 0.0324(17) 0.0348(19) 0.0042(14) 0.0087(14) 0.0064(13)
C86 0.0226(16) 0.0232(15) 0.0218(16) 0.0033(12) 0.0018(13) 0.0025(12)
C87 0.0148(14) 0.0167(14) 0.0167(14) -0.0044(11) -0.0010(11) -0.0063(11)
C88 0.0201(16) 0.0231(15) 0.0189(15) -0.0020(12) -0.0018(12) -0.0043(12)
C89 0.0311(18) 0.0304(17) 0.0180(16) 0.0061(13) -0.0055(14) -0.0115(14)
C90 0.0221(17) 0.049(2) 0.0179(16) -0.0009(14) 0.0019(13) -0.0205(15)
C91 0.0145(15) 0.0441(19) 0.0252(17) -0.0127(14) 0.0055(13) -0.0078(13)
C92 0.0178(15) 0.0224(15) 0.0202(15) -0.0046(12) 0.0003(12) -0.0038(12)
C93 0.0201(15) 0.0134(13) 0.0153(14) 0.0048(11) 0.0050(12) -0.0009(11)
C94 0.0181(15) 0.0177(14) 0.0274(16) 0.0019(12) 0.0045(13) -0.0003(11)
C95 0.0240(17) 0.0247(16) 0.0338(18) 0.0037(14) 0.0118(14) 0.0072(13)
C96 0.0389(19) 0.0146(14) 0.0253(17) -0.0001(12) 0.0130(14) 0.0073(13)
C97 0.0358(18) 0.0156(14) 0.0164(15) 0.0020(12) 0.0003(13) -0.0020(13)
C98 0.0191(15) 0.0172(14) 0.0167(15) 0.0015(11) 0.0012(12) 0.0021(11)

loop_
_geom_bond_atom_site_label_1
_geom_bond_atom_site_label_2
_geom_bond_distance
_geom_bond_site_symmetry_2
_geom_bond_publ_flag
Fe1 N1 1.683(2) . ?
Fe1 P1 2.2491(8) . ?
Fe1 P3 2.3122(8) . ?
Fe1 P2 2.3398(8) . ?
Fe2 N1 1.668(2) . ?
Fe2 P4 2.2016(8) . ?
Fe2 P6 2.2275(8) . ?
Fe2 P5 2.3479(8) . ?
P1 C15 1.818(2) . ?
P1 C24 1.835(2) . ?
P1 C18 1.840(2) . ?
P2 C16 1.804(2) . ?
P2 C36 1.824(2) . ?
P2 C30 1.829(2) . ?
P3 C17 1.818(2) . ?
P3 C48 1.822(2) . ?
P3 C42 1.835(2) . ?
P4 C60 1.822(2) . ?
P4 C69 1.827(2) . ?
P4 C63 1.836(2) . ?
P5 C81 1.833(3) . ?
P5 C75 1.834(2) . ?
P5 C61 1.835(2) . ?
P6 C62 1.816(2) . ?
P6 C87 1.825(2) . ?
P6 C93 1.827(2) . ?
B1 C9 1.637(4) . ?
B1 C17 1.652(3) . ?
B1 C16 1.657(3) . ?
B1 C15 1.663(3) . ?
B2 C54 1.631(4) . ?
B2 C62 1.650(3) . ?
B2 C61 1.651(3) . ?
B2 C60 1.656(4) . ?
O1 C1 1.414(4) . ?
O1 C4 1.453(4) . ?
O2 C8 1.391(4) . ?
O2 C5 1.397(4) . ?
C1 C2 1.511(4) . ?
C2 C3 1.537(4) . ?
C3 C4 1.469(5) . ?
C5 C6 1.499(5) . ?
C6 C7 1.452(5) . ?
C7 C8 1.482(5) . ?
C9 C14 1.394(3) . ?
C9 C10 1.399(3) . ?
C10 C11 1.387(3) . ?
C11 C12 1.373(3) . ?
C12 C13 1.390(3) . ?
C13 C14 1.382(3) . ?
C18 C23 1.390(3) . ?
C18 C19 1.393(3) . ?
C19 C20 1.377(3) . ?
C20 C21 1.374(4) . ?
C21 C22 1.374(3) . ?
C22 C23 1.381(3) . ?
C24 C25 1.372(3) . ?
C24 C29 1.391(3) . ?
C25 C26 1.384(3) . ?
C26 C27 1.388(3) . ?
C27 C28 1.381(3) . ?
C28 C29 1.374(3) . ?
C30 C31 1.390(3) . ?
C30 C35 1.401(3) . ?
C31 C32 1.385(3) . ?
C32 C33 1.375(3) . ?
C33 C34 1.384(3) . ?
C34 C35 1.375(3) . ?
C36 C41 1.387(3) . ?
C36 C37 1.391(3) . ?
C37 C38 1.383(3) . ?
C38 C39 1.382(3) . ?
C39 C40 1.370(3) . ?
C40 C41 1.395(3) . ?
C42 C43 1.388(3) . ?
C42 C47 1.392(3) . ?
C43 C44 1.389(3) . ?
C44 C45 1.366(4) . ?
C45 C46 1.383(4) . ?
C46 C47 1.388(3) . ?
C48 C49 1.380(3) . ?
C48 C53 1.392(3) . ?
C49 C50 1.385(3) . ?
C50 C51 1.375(4) . ?
C51 C52 1.382(4) . ?
C52 C53 1.379(3) . ?
C54 C59 1.395(3) . ?
C54 C55 1.404(3) . ?
C55 C56 1.381(3) . ?
C56 C57 1.372(3) . ?
C57 C58 1.380(3) . ?
C58 C59 1.393(3) . ?
C63 C64 1.387(3) . ?
C63 C68 1.391(3) . ?
C64 C65 1.381(3) . ?
C65 C66 1.386(3) . ?
C66 C67 1.376(3) . ?
C67 C68 1.387(3) . ?
C69 C70 1.390(3) . ?
C69 C74 1.396(3) . ?
C70 C71 1.384(3) . ?
C71 C72 1.377(4) . ?
C72 C73 1.389(3) . ?
C73 C74 1.381(3) . ?
C75 C80 1.383(3) . ?
C75 C76 1.390(3) . ?
C76 C77 1.389(3) . ?
C77 C78 1.377(4) . ?
C78 C79 1.378(3) . ?
C79 C80 1.392(3) . ?
C81 C82 1.384(3) . ?
C81 C86 1.397(3) . ?
C82 C83 1.381(3) . ?
C83 C84 1.373(4) . ?
C84 C85 1.388(4) . ?
C85 C86 1.379(3) . ?
C87 C92 1.386(3) . ?
C87 C88 1.404(3) . ?
C88 C89 1.376(3) . ?
C89 C90 1.383(4) . ?
C90 C91 1.370(4) . ?
C91 C92 1.381(3) . ?
C93 C94 1.382(3) . ?
C93 C98 1.396(3) . ?
C94 C95 1.378(3) . ?
C95 C96 1.378(4) . ?
C96 C97 1.381(3) . ?
C97 C98 1.379(3) . ?
